data_7211789
loop_
_publ_author_name
'Shi, Shu-Yun'
'Zou, Yong-Cun'
'Cui, Xiao-Bing'
'Xu, Jia-Ning'
'Wang, Yan'
'Wang, Guo-Wu'
'Yang, Guang-Di'
'Xu, Ji-Qing'
'Wang, Tie-Gang'
'Gao, Zhong-Min'

_publ_section_title
;
 0D and 1D dimensional structures based on the combination of
 polyoxometalates, transition metal coordination complexes and organic
 amines
;
_journal_issue 7
_journal_name_full CrystEngComm
_journal_page_first 2122
_journal_paper_doi 10.1039/b914655e
_journal_volume 12
_journal_year 2010
_chemical_formula_sum 'C60 H75 Mo8 N10 Ni2 O48 P V6'
_chemical_formula_weight 2925.85
_chemical_name_systematic
;
?
;
_space_group_IT_number 61
_symmetry_cell_setting orthorhombic
_symmetry_space_group_name_Hall '-P 2ac 2ab'
_symmetry_space_group_name_H-M 'P b c a'
_atom_sites_solution_hydrogens geom
_atom_sites_solution_primary direct
_atom_sites_solution_secondary difmap
_audit_creation_method SHELXL-97
_cell_angle_alpha 90.00
_cell_angle_beta 90.00
_cell_angle_gamma 90.00
_cell_formula_units_Z 4
_cell_length_a 19.809(4)
_cell_length_b 16.058(3)
_cell_length_c 28.211(6)
_cell_measurement_temperature 293(2)
_cell_volume 8974(3)
_computing_structure_refinement 'SHELXL-97 (Sheldrick, 1997)'
_computing_structure_solution 'SHELXS-97 (Sheldrick, 1990)'
_diffrn_ambient_temperature 293(2)
_diffrn_measured_fraction_theta_full 0.998
_diffrn_measured_fraction_theta_max 0.998
_diffrn_radiation_monochromator graphite
_diffrn_radiation_source 'fine-focus sealed tube'
_diffrn_radiation_type MoK\a
_diffrn_radiation_wavelength 0.71073
_diffrn_reflns_av_R_equivalents 0.0659
_diffrn_reflns_av_sigmaI/netI 0.0379
_diffrn_reflns_limit_h_max 24
_diffrn_reflns_limit_h_min -24
_diffrn_reflns_limit_k_max 19
_diffrn_reflns_limit_k_min -19
_diffrn_reflns_limit_l_max 34
_diffrn_reflns_limit_l_min -34
_diffrn_reflns_number 72795
_diffrn_reflns_theta_full 26.07
_diffrn_reflns_theta_max 26.07
_diffrn_reflns_theta_min 2.06
_exptl_absorpt_coefficient_mu 2.195
_exptl_absorpt_correction_T_max 0.5198
_exptl_absorpt_correction_T_min 0.4012
_exptl_absorpt_correction_type multi-scan
_exptl_crystal_density_diffrn 2.166
_exptl_crystal_density_method 'not measured'
_exptl_crystal_F_000 5736
_exptl_crystal_size_max 0.51
_exptl_crystal_size_mid 0.39
_exptl_crystal_size_min 0.34
_refine_diff_density_max 1.627
_refine_diff_density_min -1.036
_refine_diff_density_rms 0.150
_refine_ls_extinction_method none
_refine_ls_goodness_of_fit_ref 1.061
_refine_ls_hydrogen_treatment constr
_refine_ls_matrix_type full
_refine_ls_number_parameters 627
_refine_ls_number_reflns 8868
_refine_ls_number_restraints 1
_refine_ls_restrained_S_all 1.061
_refine_ls_R_factor_all 0.0725
_refine_ls_R_factor_gt 0.0521
_refine_ls_shift/su_max 0.012
_refine_ls_shift/su_mean 0.001
_refine_ls_structure_factor_coef Fsqd
_refine_ls_weighting_details 'calc w=1/[\s^2^(Fo^2^)+(0.0669P)^2^+58.2638P] where P=(Fo^2^+2Fc^2^)/3'
_refine_ls_weighting_scheme calc
_refine_ls_wR_factor_gt 0.1349
_refine_ls_wR_factor_ref 0.1501
_reflns_number_gt 6830
_reflns_number_total 8868
_reflns_threshold_expression >2sigma(I)
_cod_data_source_file b914655e.txt
_cod_data_source_block k-2
_cod_original_sg_symbol_H-M Pbca
_cod_database_code 7211789

loop_
_symmetry_equiv_pos_as_xyz
'x, y, z'
'-x+1/2, -y, z+1/2'
'-x, y+1/2, -z+1/2'
'x+1/2, -y+1/2, -z'
'-x, -y, -z'
'x-1/2, y, -z-1/2'
'x, -y-1/2, z-1/2'
'-x-1/2, y-1/2, z'

loop_
_atom_site_label
_atom_site_type_symbol
_atom_site_fract_x
_atom_site_fract_y
_atom_site_fract_z
_atom_site_U_iso_or_equiv
_atom_site_adp_type
_atom_site_occupancy
_atom_site_symmetry_multiplicity
_atom_site_calc_flag
_atom_site_refinement_flags
Mo1 Mo 1.06941(4) 0.35256(4) 0.41895(2) 0.04276(19) Uani 1 1 d .
Mo2 Mo 0.88269(3) 0.39295(5) 0.42634(2) 0.04012(18) Uani 1 1 d .
Mo3 Mo 0.91466(3) 0.62168(4) 0.41326(2) 0.03114(16) Uani 1 1 d .
Mo4 Mo 1.10061(3) 0.58052(4) 0.40718(2) 0.03342(16) Uani 1 1 d .
V1 V 0.82135(5) 0.54031(7) 0.50645(5) 0.0332(3) Uani 1 1 d .
V2 V 0.98603(6) 0.47826(8) 0.36043(4) 0.0310(3) Uani 1 1 d .
V3 V 1.03057(5) 0.71955(6) 0.48771(4) 0.0245(2) Uani 1 1 d .
Ni1 Ni 1.01326(5) 0.52480(6) 0.24086(3) 0.0367(2) Uani 1 1 d .
P1 P 1.0000 0.5000 0.5000 0.0226(5) Uani 1 2 d S
O1 O 0.9030(3) 0.3100(6) 0.4665(2) 0.086(3) Uani 1 1 d .
O2 O 1.0335(3) 0.2824(6) 0.4619(2) 0.090(3) Uani 1 1 d .
O3 O 1.1432(4) 0.3778(4) 0.4517(3) 0.094(3) Uani 1 1 d .
O4 O 1.0966(3) 0.2893(3) 0.37656(18) 0.0466(13) Uani 1 1 d .
O5 O 0.9842(4) 0.4148(5) 0.4759(3) 0.0226(17) Uani 0.50 1 d P
O6 O 0.9359(4) 0.5123(5) 0.4698(3) 0.0212(17) Uani 0.50 1 d P
O7 O 1.0067(4) 0.5676(5) 0.4667(3) 0.0253(18) Uani 0.50 1 d P
O8 O 1.0605(4) 0.4863(5) 0.4653(3) 0.0231(18) Uani 0.50 1 d P
O9 O 0.8248(4) 0.4472(4) 0.4636(3) 0.083(3) Uani 1 1 d .
O10 O 0.8468(4) 0.6077(4) 0.4539(3) 0.080(3) Uani 1 1 d .
O11 O 1.1658(4) 0.5379(4) 0.4427(3) 0.091(3) Uani 1 1 d .
O12 O 1.0427(3) 0.8157(3) 0.4827(3) 0.0632(17) Uani 1 1 d .
O13 O 0.7426(2) 0.5559(4) 0.5090(2) 0.0488(14) Uani 1 1 d .
O14 O 0.8333(3) 0.3462(3) 0.38668(19) 0.0486(14) Uani 1 1 d .
OW4 O 1.0425(4) 0.6327(4) 0.2780(2) 0.0641(17) Uani 1 1 d .
O16 O 0.8792(3) 0.6713(4) 0.3681(2) 0.0586(17) Uani 1 1 d .
O17 O 1.0752(3) 0.4631(3) 0.3849(3) 0.0601(18) Uani 1 1 d .
O18 O 0.9580(3) 0.7027(4) 0.4446(2) 0.0489(14) Uani 1 1 d .
O19 O 0.9819(3) 0.4687(3) 0.30240(17) 0.0402(12) Uani 1 1 d .
O20 O 0.9735(3) 0.3754(4) 0.39322(19) 0.0514(15) Uani 1 1 d .
O21 O 0.9019(3) 0.5015(3) 0.3907(2) 0.0534(16) Uani 1 1 d .
O22 O 1.1404(3) 0.6135(4) 0.35832(19) 0.0535(15) Uani 1 1 d .
O23 O 1.0035(2) 0.5894(3) 0.38081(18) 0.0345(11) Uani 1 1 d .
O15 O 1.0877(2) 0.6745(4) 0.43973(19) 0.0445(13) Uani 1 1 d .
C1 C 1.1334(5) 0.4209(7) 0.2768(4) 0.066(3) Uani 1 1 d .
H1 H 1.1049 0.4018 0.3006 0.080 Uiso 1 1 calc R
C2 C 1.1989(6) 0.3925(8) 0.2765(5) 0.087(4) Uani 1 1 d .
H2 H 1.2138 0.3554 0.2996 0.080 Uiso 1 1 calc R
C3 C 1.2412(6) 0.4192(9) 0.2423(6) 0.100(5) Uani 1 1 d .
H3 H 1.2855 0.3999 0.2411 0.080 Uiso 1 1 calc R
C4 C 1.2178(5) 0.4760(8) 0.2086(5) 0.088(4) Uani 1 1 d .
C5 C 1.2588(7) 0.5073(10) 0.1707(7) 0.114(6) Uani 1 1 d .
H5 H 1.3041 0.4924 0.1692 0.080 Uiso 1 1 calc R
C6 C 1.2324(7) 0.5589(10) 0.1369(7) 0.125(7) Uani 1 1 d .
H6 H 1.2598 0.5771 0.1122 0.080 Uiso 1 1 calc R
C7 C 1.1631(6) 0.5853(8) 0.1389(5) 0.083(4) Uani 1 1 d .
C8 C 1.1321(9) 0.6373(9) 0.1063(5) 0.114(6) Uani 1 1 d .
H8 H 1.1574 0.6583 0.0813 0.080 Uiso 1 1 calc R
C9 C 1.0649(8) 0.6589(8) 0.1098(4) 0.098(4) Uani 1 1 d .
H9 H 1.0439 0.6917 0.0869 0.080 Uiso 1 1 calc R
C10 C 1.0294(6) 0.6284(6) 0.1501(4) 0.070(3) Uani 1 1 d .
H10 H 0.9848 0.6448 0.1544 0.080 Uiso 1 1 calc R
C11 C 1.1503(4) 0.5012(6) 0.2112(4) 0.058(2) Uani 1 1 d .
C12 C 1.1231(5) 0.5562(6) 0.1763(3) 0.059(2) Uani 1 1 d .
C13 C 1.0002(4) 0.3610(5) 0.1839(3) 0.048(2) Uani 1 1 d .
H13 H 1.0416 0.3453 0.1966 0.080 Uiso 1 1 calc R
C14 C 0.9696(5) 0.3079(6) 0.1503(3) 0.063(3) Uani 1 1 d .
H14 H 0.9904 0.2584 0.1414 0.080 Uiso 1 1 calc R
C15 C 0.9093(5) 0.3300(7) 0.1310(3) 0.067(3) Uani 1 1 d .
H15 H 0.8892 0.2965 0.1082 0.080 Uiso 1 1 calc R
C16 C 0.8775(5) 0.4045(6) 0.1460(3) 0.053(2) Uani 1 1 d .
C17 C 0.8150(5) 0.4331(8) 0.1279(4) 0.074(3) Uani 1 1 d .
H17 H 0.7927 0.4029 0.1045 0.080 Uiso 1 1 calc R
C18 C 0.7875(5) 0.5043(8) 0.1446(4) 0.077(3) Uani 1 1 d .
H18 H 0.7461 0.5216 0.1326 0.080 Uiso 1 1 calc R
C19 C 0.8191(4) 0.5534(6) 0.1795(3) 0.056(2) Uani 1 1 d .
C20 C 0.7918(5) 0.6246(7) 0.1992(4) 0.076(3) Uani 1 1 d .
H20 H 0.7507 0.6451 0.1883 0.080 Uiso 1 1 calc R
C21 C 0.8248(6) 0.6644(7) 0.2344(4) 0.076(3) Uani 1 1 d .
H21 H 0.8042 0.7087 0.2499 0.080 Uiso 1 1 calc R
C22 C 0.8896(5) 0.6394(5) 0.2476(3) 0.055(2) Uani 1 1 d .
H22 H 0.9132 0.6707 0.2698 0.080 Uiso 1 1 calc R
C23 C 0.9126(4) 0.4528(5) 0.1801(2) 0.0390(17) Uani 1 1 d .
C24 C 0.8831(4) 0.5283(5) 0.1963(3) 0.0403(17) Uani 1 1 d .
N5 N 0.6660(9) 0.3792(11) 0.4943(5) 0.148(6) Uani 1 1 d .
C26 C 0.6375(15) 0.3710(12) 0.4088(9) 0.205(13) Uani 1 1 d D
C28 C 0.7491(8) 0.2792(11) 0.5326(7) 0.125(6) Uani 1 1 d .
C30 C 0.5867(14) 0.458(2) 0.5313(14) 0.235(16) Uani 1 1 d .
N1 N 1.1086(4) 0.4735(5) 0.2453(3) 0.0529(18) Uani 1 1 d .
N2 N 1.0565(4) 0.5787(5) 0.1812(2) 0.0499(17) Uani 1 1 d .
N3 N 0.9734(3) 0.4307(4) 0.1980(2) 0.0373(14) Uani 1 1 d .
N4 N 0.9179(3) 0.5729(4) 0.2293(2) 0.0405(15) Uani 1 1 d .
C25 C 0.6411(18) 0.404(2) 0.4530(9) 0.260(17) Uani 1 1 d D
C27 C 0.7009(15) 0.3012(13) 0.4948(10) 0.186(10) Uani 1 1 d .
C29 C 0.638(3) 0.389(2) 0.5399(11) 0.28(2) Uani 1 1 d .
OW1 O 0.7446(8) 0.2562(9) 0.3253(5) 0.202(7) Uani 1 1 d .
OW2 O 0.1520(12) 0.7206(14) 0.2534(8) 0.128(7) Uiso 0.50 1 d P
OW3 O 0.0815(11) 0.7987(13) 0.2128(8) 0.123(7) Uiso 0.50 1 d P

loop_
_atom_site_aniso_label
_atom_site_aniso_U_11
_atom_site_aniso_U_22
_atom_site_aniso_U_33
_atom_site_aniso_U_23
_atom_site_aniso_U_13
_atom_site_aniso_U_12
Mo1 0.0474(4) 0.0480(4) 0.0329(4) -0.0127(3) -0.0085(3) 0.0212(3)
Mo2 0.0281(3) 0.0588(4) 0.0335(3) -0.0131(3) -0.0003(3) -0.0091(3)
Mo3 0.0307(3) 0.0319(3) 0.0308(3) 0.0036(2) 0.0015(2) 0.0023(2)
Mo4 0.0337(3) 0.0364(3) 0.0302(3) 0.0049(3) -0.0026(2) -0.0044(3)
V1 0.0158(5) 0.0352(6) 0.0488(7) -0.0081(5) -0.0023(5) 0.0035(5)
V2 0.0296(6) 0.0402(7) 0.0231(6) -0.0027(5) -0.0022(4) 0.0028(5)
V3 0.0278(6) 0.0240(5) 0.0217(5) 0.0033(4) 0.0009(4) 0.0003(4)
Ni1 0.0362(5) 0.0466(6) 0.0273(5) 0.0009(4) -0.0017(4) 0.0038(4)
P1 0.0190(10) 0.0271(11) 0.0219(11) -0.0038(9) -0.0015(8) 0.0026(9)
O1 0.036(3) 0.187(8) 0.033(3) 0.041(4) 0.008(2) 0.034(4)
O2 0.043(4) 0.188(9) 0.040(4) 0.046(5) 0.010(3) 0.045(4)
O3 0.128(7) 0.033(3) 0.121(6) -0.005(4) -0.093(6) 0.014(4)
O4 0.060(3) 0.043(3) 0.037(3) -0.005(2) 0.007(3) 0.011(3)
O5 0.019(4) 0.023(4) 0.025(4) -0.002(3) -0.001(3) 0.000(3)
O6 0.014(4) 0.030(4) 0.020(4) -0.001(3) -0.005(3) 0.001(3)
O7 0.016(4) 0.032(5) 0.027(5) 0.004(4) -0.001(3) 0.003(3)
O8 0.015(4) 0.034(5) 0.020(4) 0.001(4) 0.003(3) 0.002(3)
O9 0.099(5) 0.047(4) 0.103(6) -0.028(4) 0.077(5) -0.037(4)
O10 0.096(5) 0.039(3) 0.105(6) -0.028(3) 0.077(5) -0.020(3)
O11 0.120(6) 0.036(3) 0.115(6) -0.002(4) -0.092(5) -0.004(4)
O12 0.051(4) 0.034(3) 0.105(5) -0.013(3) -0.003(4) -0.005(3)
O13 0.025(3) 0.066(4) 0.055(3) 0.012(3) 0.005(2) 0.008(2)
O14 0.057(3) 0.046(3) 0.044(3) 0.000(3) -0.018(3) -0.015(3)
OW4 0.090(5) 0.054(4) 0.048(4) -0.005(3) -0.022(3) -0.001(3)
O16 0.069(4) 0.066(4) 0.042(3) -0.008(3) -0.025(3) 0.030(3)
O17 0.050(3) 0.027(3) 0.104(5) -0.010(3) -0.043(3) 0.006(2)
O18 0.032(3) 0.062(4) 0.052(3) -0.027(3) 0.001(2) 0.005(3)
O19 0.045(3) 0.052(3) 0.024(2) 0.000(2) -0.005(2) 0.002(2)
O20 0.037(3) 0.081(4) 0.036(3) 0.025(3) 0.005(2) 0.016(3)
O21 0.033(3) 0.039(3) 0.089(5) -0.017(3) 0.027(3) -0.010(2)
O22 0.035(3) 0.089(4) 0.037(3) -0.010(3) 0.013(2) -0.016(3)
O23 0.027(2) 0.035(3) 0.042(3) -0.002(2) 0.005(2) 0.001(2)
O15 0.024(2) 0.060(3) 0.049(3) -0.017(3) -0.001(2) -0.006(2)
C1 0.061(6) 0.079(7) 0.058(6) -0.008(5) -0.017(5) 0.027(5)
C2 0.067(7) 0.079(8) 0.114(10) -0.032(7) -0.037(7) 0.025(6)
C3 0.045(6) 0.092(9) 0.162(14) -0.063(10) -0.030(8) 0.018(6)
C4 0.040(5) 0.083(8) 0.142(12) -0.059(8) 0.011(7) -0.013(6)
C5 0.054(8) 0.108(12) 0.180(18) -0.045(11) 0.040(9) -0.010(8)
C6 0.079(10) 0.111(12) 0.186(18) -0.060(12) 0.083(11) -0.048(9)
C7 0.089(9) 0.082(8) 0.079(8) -0.011(7) 0.034(7) -0.039(7)
C8 0.150(14) 0.106(11) 0.086(10) -0.022(8) 0.064(10) -0.079(11)
C9 0.131(12) 0.096(9) 0.067(8) 0.036(7) 0.015(8) -0.038(9)
C10 0.074(7) 0.076(7) 0.059(6) 0.019(5) 0.003(5) -0.010(5)
C11 0.038(4) 0.066(6) 0.071(6) -0.024(5) 0.003(4) -0.003(4)
C12 0.053(5) 0.066(6) 0.057(6) -0.015(5) 0.011(4) -0.019(5)
C13 0.048(5) 0.058(5) 0.039(4) -0.006(4) 0.001(4) 0.014(4)
C14 0.079(7) 0.055(5) 0.054(6) -0.022(4) 0.015(5) 0.012(5)
C15 0.080(7) 0.076(7) 0.045(5) -0.022(5) -0.004(5) -0.013(6)
C16 0.053(5) 0.069(6) 0.036(4) -0.002(4) -0.001(4) -0.002(4)
C17 0.051(6) 0.110(9) 0.061(6) -0.004(6) -0.019(5) -0.012(6)
C18 0.046(5) 0.120(10) 0.065(7) 0.005(7) -0.024(5) 0.009(6)
C19 0.040(5) 0.071(6) 0.057(6) 0.004(5) -0.005(4) 0.009(4)
C20 0.055(6) 0.079(7) 0.093(8) 0.003(6) -0.010(6) 0.029(5)
C21 0.073(7) 0.062(6) 0.092(8) -0.003(6) 0.008(6) 0.032(6)
C22 0.064(6) 0.052(5) 0.050(5) -0.006(4) 0.001(4) 0.016(4)
C23 0.043(4) 0.048(4) 0.025(4) 0.001(3) 0.001(3) 0.001(3)
C24 0.037(4) 0.050(4) 0.034(4) 0.007(3) -0.002(3) 0.004(3)
N5 0.196(17) 0.161(15) 0.087(10) -0.014(9) -0.051(10) 0.067(12)
C26 0.34(4) 0.103(14) 0.18(2) 0.023(14) -0.12(2) -0.071(18)
C28 0.100(11) 0.117(13) 0.159(16) 0.030(11) -0.053(11) -0.037(9)
C30 0.16(2) 0.25(4) 0.30(4) 0.02(3) -0.09(2) -0.02(2)
N1 0.044(4) 0.068(5) 0.046(4) -0.008(4) -0.004(3) 0.008(4)
N2 0.051(4) 0.061(4) 0.038(4) 0.009(3) -0.002(3) -0.009(3)
N3 0.041(3) 0.043(3) 0.028(3) -0.002(3) 0.005(3) 0.009(3)
N4 0.044(4) 0.046(4) 0.032(3) 0.002(3) 0.005(3) 0.007(3)
C25 0.30(4) 0.29(4) 0.19(3) 0.05(3) -0.09(3) -0.05(3)
C27 0.22(3) 0.096(14) 0.25(3) -0.025(16) 0.05(2) -0.053(16)
C29 0.50(7) 0.19(3) 0.14(2) -0.01(2) 0.00(3) -0.18(4)
OW1 0.253(17) 0.177(13) 0.176(13) 0.017(11) -0.069(12) -0.085(12)

loop_
_atom_type_symbol
_atom_type_description
_atom_type_scat_dispersion_real
_atom_type_scat_dispersion_imag
_atom_type_scat_source
C C 0.0033 0.0016 'International Tables Vol C Tables 4.2.6.8 and 6.1.1.4'
H H 0.0000 0.0000 'International Tables Vol C Tables 4.2.6.8 and 6.1.1.4'
N N 0.0061 0.0033 'International Tables Vol C Tables 4.2.6.8 and 6.1.1.4'
O O 0.0106 0.0060 'International Tables Vol C Tables 4.2.6.8 and 6.1.1.4'
P P 0.1023 0.0942 'International Tables Vol C Tables 4.2.6.8 and 6.1.1.4'
V V 0.3005 0.5294 'International Tables Vol C Tables 4.2.6.8 and 6.1.1.4'
Ni Ni 0.3393 1.1124 'International Tables Vol C Tables 4.2.6.8 and 6.1.1.4'
Mo Mo -1.6832 0.6857 'International Tables Vol C Tables 4.2.6.8 and 6.1.1.4'

loop_
_geom_angle_atom_site_label_1
_geom_angle_atom_site_label_2
_geom_angle_atom_site_label_3
_geom_angle
_geom_angle_site_symmetry_1
_geom_angle_site_symmetry_3
O4 Mo1 O3 104.3(4) . .
O4 Mo1 O2 103.3(3) . .
O3 Mo1 O2 96.8(4) . .
O4 Mo1 O17 100.2(3) . .
O3 Mo1 O17 90.0(3) . .
O2 Mo1 O17 153.0(3) . .
O4 Mo1 O20 98.9(3) . .
O3 Mo1 O20 154.0(3) . .
O2 Mo1 O20 89.1(2) . .
O17 Mo1 O20 74.3(2) . .
O4 Mo1 V2 100.86(19) . .
O3 Mo1 V2 124.7(2) . .
O2 Mo1 V2 123.89(19) . .
O17 Mo1 V2 37.05(15) . .
O20 Mo1 V2 37.25(16) . .
O14 Mo2 O9 103.8(3) . .
O14 Mo2 O1 102.8(3) . .
O9 Mo2 O1 97.8(3) . .
O14 Mo2 O20 98.5(3) . .
O9 Mo2 O20 154.4(3) . .
O1 Mo2 O20 89.3(2) . .
O14 Mo2 O21 99.4(3) . .
O9 Mo2 O21 89.6(3) . .
O1 Mo2 O21 154.2(3) . .
O20 Mo2 O21 74.3(2) . .
O14 Mo2 O5 157.1(3) . .
O9 Mo2 O5 97.0(3) . .
O1 Mo2 O5 64.3(3) . .
O20 Mo2 O5 64.1(3) . .
O21 Mo2 O5 90.3(3) . .
O14 Mo2 O6 156.9(3) . .
O9 Mo2 O6 67.0(3) . .
O1 Mo2 O6 99.5(3) . .
O20 Mo2 O6 87.6(3) . .
O21 Mo2 O6 60.7(3) . .
O5 Mo2 O6 43.4(3) . .
O14 Mo2 V2 100.7(2) . .
O9 Mo2 V2 124.40(19) . .
O1 Mo2 V2 124.12(19) . .
O20 Mo2 V2 37.15(16) . .
O21 Mo2 V2 37.16(14) . .
O5 Mo2 V2 74.82(19) . .
O6 Mo2 V2 71.10(18) . .
O16 Mo3 O10 103.6(4) . .
O16 Mo3 O18 103.5(3) . .
O10 Mo3 O18 97.7(3) . .
O16 Mo3 O21 99.2(3) . .
O10 Mo3 O21 89.4(2) . .
O18 Mo3 O21 153.7(3) . .
O16 Mo3 O23 98.2(3) . .
O10 Mo3 O23 154.6(3) . .
O18 Mo3 O23 89.6(2) . .
O21 Mo3 O23 74.25(19) . .
O16 Mo3 O6 158.8(3) . .
O10 Mo3 O6 67.3(3) . .
O18 Mo3 O6 96.8(3) . .
O21 Mo3 O6 62.7(3) . .
O23 Mo3 O6 87.8(2) . .
O16 Mo3 O7 158.7(3) . .
O10 Mo3 O7 96.7(4) . .
O18 Mo3 O7 67.0(3) . .
O21 Mo3 O7 87.2(3) . .
O23 Mo3 O7 63.8(2) . .
O6 Mo3 O7 39.3(3) . .
O16 Mo3 V2 100.4(2) . .
O10 Mo3 V2 124.26(19) . .
O18 Mo3 V2 124.10(16) . .
O21 Mo3 V2 37.14(14) . .
O23 Mo3 V2 37.11(13) . .
O6 Mo3 V2 72.27(19) . .
O7 Mo3 V2 72.5(2) . .
O22 Mo4 O11 104.2(4) . .
O22 Mo4 O15 102.9(3) . .
O11 Mo4 O15 98.0(3) . .
O22 Mo4 O17 98.9(3) . .
O11 Mo4 O17 89.8(2) . .
O15 Mo4 O17 154.1(3) . .
O22 Mo4 O23 96.9(2) . .
O11 Mo4 O23 155.3(3) . .
O15 Mo4 O23 89.6(2) . .
O17 Mo4 O23 73.99(19) . .
O22 Mo4 O8 158.5(3) . .
O11 Mo4 O8 66.8(3) . .
O15 Mo4 O8 97.8(3) . .
O17 Mo4 O8 62.7(3) . .
O23 Mo4 O8 88.9(2) . .
O22 Mo4 O7 157.6(3) . .
O11 Mo4 O7 97.5(4) . .
O15 Mo4 O7 67.7(3) . .
O17 Mo4 O7 86.9(3) . .
O23 Mo4 O7 63.7(2) . .
O8 Mo4 O7 40.3(3) . .
O22 Mo4 V2 99.33(19) . .
O11 Mo4 V2 124.8(2) . .
O15 Mo4 V2 124.23(15) . .
O17 Mo4 V2 37.02(14) . .
O23 Mo4 V2 36.98(13) . .
O8 Mo4 V2 73.1(2) . .
O7 Mo4 V2 72.4(2) . .
O13 V1 O3 103.1(4) . 5_766
O13 V1 O10 102.0(3) . .
O3 V1 O10 89.6(4) 5_766 .
O13 V1 O11 101.5(3) . 5_766
O3 V1 O11 86.5(3) 5_766 5_766
O10 V1 O11 156.5(4) . 5_766
O13 V1 O9 100.7(3) . .
O3 V1 O9 156.1(4) 5_766 .
O10 V1 O9 86.7(3) . .
O11 V1 O9 87.5(3) 5_766 .
O19 V2 O23 113.4(3) . .
O19 V2 O21 114.8(3) . .
O23 V2 O21 80.8(2) . .
O19 V2 O20 113.2(3) . .
O23 V2 O20 133.4(2) . .
O21 V2 O20 80.8(2) . .
O19 V2 O17 113.2(3) . .
O23 V2 O17 80.9(2) . .
O21 V2 O17 132.0(3) . .
O20 V2 O17 80.5(2) . .
O19 V2 Mo2 121.65(19) . .
O23 V2 Mo2 110.76(15) . .
O21 V2 Mo2 40.43(18) . .
O20 V2 Mo2 40.37(16) . .
O17 V2 Mo2 109.8(2) . .
O19 V2 Mo3 121.84(19) . .
O23 V2 Mo3 40.47(14) . .
O21 V2 Mo3 40.37(16) . .
O20 V2 Mo3 110.62(18) . .
O17 V2 Mo3 110.08(18) . .
Mo2 V2 Mo3 74.72(3) . .
O19 V2 Mo1 119.80(19) . .
O23 V2 Mo1 110.69(15) . .
O21 V2 Mo1 110.9(2) . .
O20 V2 Mo1 40.92(16) . .
O17 V2 Mo1 39.58(18) . .
Mo2 V2 Mo1 75.08(4) . .
Mo3 V2 Mo1 118.35(4) . .
O19 V2 Mo4 120.62(19) . .
O23 V2 Mo4 40.69(14) . .
O21 V2 Mo4 110.22(18) . .
O20 V2 Mo4 110.32(18) . .
O17 V2 Mo4 40.21(15) . .
Mo2 V2 Mo4 117.71(4) . .
Mo3 V2 Mo4 74.59(3) . .
Mo1 V2 Mo4 74.14(3) . .
O12 V3 O18 101.4(3) . .
O12 V3 O1 101.6(4) . 5_766
O18 V3 O1 157.0(4) . 5_766
O12 V3 O2 100.7(4) . 5_766
O18 V3 O2 88.3(3) . 5_766
O1 V3 O2 87.2(2) 5_766 5_766
O12 V3 O15 102.6(3) . .
O18 V3 O15 86.6(2) . .
O1 V3 O15 88.7(3) 5_766 .
O2 V3 O15 156.7(3) 5_766 .
O12 V3 O5 159.9(3) . 5_766
O18 V3 O5 93.1(3) . 5_766
O1 V3 O5 64.6(3) 5_766 5_766
O2 V3 O5 65.6(3) 5_766 5_766
O15 V3 O5 92.0(3) . 5_766
O19 Ni1 N1 92.8(3) . .
O19 Ni1 N4 91.2(2) . .
N1 Ni1 N4 174.3(3) . .
O19 Ni1 N2 173.3(2) . .
N1 Ni1 N2 80.7(3) . .
N4 Ni1 N2 95.4(3) . .
O19 Ni1 N3 93.3(2) . .
N1 Ni1 N3 95.3(3) . .
N4 Ni1 N3 80.4(2) . .
N2 Ni1 N3 89.3(3) . .
O19 Ni1 OW4 91.3(2) . .
N1 Ni1 OW4 92.6(3) . .
N4 Ni1 OW4 91.3(3) . .
N2 Ni1 OW4 87.0(3) . .
N3 Ni1 OW4 170.6(2) . .
O7 P1 O7 180.0(5) 5_766 .
O7 P1 O6 67.6(4) 5_766 5_766
O7 P1 O6 112.4(4) . 5_766
O7 P1 O6 112.4(4) 5_766 .
O7 P1 O6 67.6(4) . .
O6 P1 O6 180.000(2) 5_766 .
O7 P1 O5 113.2(5) 5_766 5_766
O7 P1 O5 66.8(5) . 5_766
O6 P1 O5 72.9(4) 5_766 5_766
O6 P1 O5 107.1(4) . 5_766
O7 P1 O5 66.8(5) 5_766 .
O7 P1 O5 113.2(5) . .
O6 P1 O5 107.1(4) 5_766 .
O6 P1 O5 72.9(4) . .
O5 P1 O5 180.0(3) 5_766 .
O7 P1 O8 111.9(4) 5_766 .
O7 P1 O8 68.1(4) . .
O6 P1 O8 72.4(4) 5_766 .
O6 P1 O8 107.6(4) . .
O5 P1 O8 104.1(4) 5_766 .
O5 P1 O8 75.9(4) . .
O7 P1 O8 68.1(4) 5_766 5_766
O7 P1 O8 111.9(4) . 5_766
O6 P1 O8 107.6(4) 5_766 5_766
O6 P1 O8 72.4(4) . 5_766
O5 P1 O8 75.9(4) 5_766 5_766
O5 P1 O8 104.1(4) . 5_766
O8 P1 O8 180.0(6) . 5_766
Mo2 O1 V3 140.2(5) . 5_766
Mo1 O2 V3 140.8(5) . 5_766
Mo1 O3 V1 141.7(4) . 5_766
P1 O5 O7 53.2(4) . 5_766
P1 O5 V3 128.6(5) . 5_766
O7 O5 V3 75.4(4) 5_766 5_766
P1 O5 Mo2 122.3(4) . .
O7 O5 Mo2 131.7(5) 5_766 .
V3 O5 Mo2 90.9(3) 5_766 .
P1 O6 O7 53.4(4) . .
P1 O6 Mo3 127.1(4) . .
O7 O6 Mo3 73.9(4) . .
P1 O6 Mo2 121.2(4) . .
O7 O6 Mo2 137.5(5) . .
Mo3 O6 Mo2 99.2(3) . .
P1 O7 O5 60.0(4) . 5_766
P1 O7 O6 59.1(4) . .
O5 O7 O6 97.6(6) 5_766 .
P1 O7 O8 59.4(4) . .
O5 O7 O8 94.9(6) 5_766 .
O6 O7 O8 97.0(6) . .
P1 O7 Mo4 124.4(5) . .
O5 O7 Mo4 124.0(5) 5_766 .
O6 O7 Mo4 134.7(5) . .
O8 O7 Mo4 65.2(4) . .
P1 O7 Mo3 125.7(4) . .
O5 O7 Mo3 127.2(5) 5_766 .
O6 O7 Mo3 66.7(4) . .
O8 O7 Mo3 135.3(5) . .
Mo4 O7 Mo3 96.2(3) . .
P1 O8 O7 52.5(4) . .
P1 O8 Mo4 126.9(5) . .
O7 O8 Mo4 74.5(4) . .
Mo2 O9 V1 140.6(4) . .
Mo3 O10 V1 140.6(5) . .
Mo4 O11 V1 140.4(5) . 5_766
V2 O17 Mo1 103.4(3) . .
V2 O17 Mo4 102.8(2) . .
Mo1 O17 Mo4 132.5(3) . .
Mo3 O18 V3 141.3(3) . .
V2 O19 Ni1 141.7(3) . .
V2 O20 Mo2 102.5(3) . .
V2 O20 Mo1 101.8(3) . .
Mo2 O20 Mo1 132.2(3) . .
V2 O21 Mo3 102.5(2) . .
V2 O21 Mo2 102.4(3) . .
Mo3 O21 Mo2 132.2(3) . .
V2 O23 Mo3 102.4(2) . .
V2 O23 Mo4 102.3(2) . .
Mo3 O23 Mo4 131.0(3) . .
Mo4 O15 V3 140.4(3) . .
N1 C1 C2 124.0(12) . .
C3 C2 C1 119.1(13) . .
C2 C3 C4 119.3(11) . .
C3 C4 C11 118.1(12) . .
C3 C4 C5 123.3(12) . .
C11 C4 C5 118.6(14) . .
C6 C5 C4 121.1(13) . .
C5 C6 C7 121.0(14) . .
C8 C7 C12 116.8(12) . .
C8 C7 C6 125.1(13) . .
C12 C7 C6 118.1(14) . .
C9 C8 C7 122.2(11) . .
C8 C9 C10 116.5(12) . .
N2 C10 C9 123.0(11) . .
N1 C11 C4 122.0(11) . .
N1 C11 C12 117.8(8) . .
C4 C11 C12 120.2(11) . .
N2 C12 C7 122.1(11) . .
N2 C12 C11 117.0(8) . .
C7 C12 C11 120.9(10) . .
N3 C13 C14 123.3(8) . .
C15 C14 C13 119.3(8) . .
C14 C15 C16 119.5(9) . .
C15 C16 C17 123.9(9) . .
C15 C16 C23 116.4(8) . .
C17 C16 C23 119.7(9) . .
C18 C17 C16 120.2(9) . .
C17 C18 C19 122.5(9) . .
C20 C19 C18 124.8(9) . .
C20 C19 C24 116.9(9) . .
C18 C19 C24 118.4(9) . .
C21 C20 C19 119.9(9) . .
C20 C21 C22 120.4(9) . .
N4 C22 C21 121.5(9) . .
N3 C23 C16 123.1(7) . .
N3 C23 C24 118.0(7) . .
C16 C23 C24 118.9(7) . .
N4 C24 C19 122.2(8) . .
N4 C24 C23 117.5(7) . .
C19 C24 C23 120.3(8) . .
C25 N5 C29 128(3) . .
C25 N5 C27 117(2) . .
C29 N5 C27 106(2) . .
C1 N1 C11 117.6(8) . .
C1 N1 Ni1 129.6(7) . .
C11 N1 Ni1 112.7(6) . .
C10 N2 C12 119.2(8) . .
C10 N2 Ni1 129.2(7) . .
C12 N2 Ni1 111.6(6) . .
C13 N3 C23 118.4(7) . .
C13 N3 Ni1 130.1(6) . .
C23 N3 Ni1 111.3(5) . .
C22 N4 C24 118.7(7) . .
C22 N4 Ni1 129.3(6) . .
C24 N4 Ni1 111.9(5) . .
N5 C25 C26 135(3) . .
N5 C27 C28 122.0(19) . .
N5 C29 C30 102(3) . .

loop_
_geom_bond_atom_site_label_1
_geom_bond_atom_site_label_2
_geom_bond_distance
_geom_bond_site_symmetry_2
Mo1 O4 1.659(5) .
Mo1 O3 1.775(6) .
Mo1 O2 1.802(7) .
Mo1 O17 2.022(6) .
Mo1 O20 2.066(5) .
Mo1 V2 3.0868(14) .
Mo2 O14 1.665(5) .
Mo2 O9 1.783(6) .
Mo2 O1 1.795(7) .
Mo2 O20 2.047(5) .
Mo2 O21 2.049(6) .
Mo2 O5 2.474(8) .
Mo2 O6 2.507(8) .
Mo2 V2 3.0860(14) .
Mo3 O16 1.659(5) .
Mo3 O10 1.780(5) .
Mo3 O18 1.793(5) .
Mo3 O21 2.047(5) .
Mo3 O23 2.051(5) .
Mo3 O6 2.409(8) .
Mo3 O7 2.519(8) .
Mo3 V2 3.0862(14) .
Mo4 O22 1.674(5) .
Mo4 O11 1.772(6) .
Mo4 O15 1.785(5) .
Mo4 O17 2.050(5) .
Mo4 O23 2.067(5) .
Mo4 O8 2.369(8) .
Mo4 O7 2.514(8) .
Mo4 V2 3.0965(14) .
V1 O13 1.581(5) .
V1 O3 1.902(6) 5_766
V1 O10 1.904(7) .
V1 O11 1.924(7) 5_766
V1 O9 1.925(6) .
V2 O19 1.646(5) .
V2 O23 1.907(5) .
V2 O21 1.909(5) .
V2 O20 1.909(6) .
V2 O17 1.912(5) .
V3 O12 1.568(6) .
V3 O18 1.901(5) .
V3 O1 1.903(6) 5_766
V3 O2 1.905(6) 5_766
V3 O15 1.907(5) .
V3 O5 2.408(8) 5_766
Ni1 O19 2.052(5) .
Ni1 N1 2.063(7) .
Ni1 N4 2.067(6) .
Ni1 N2 2.077(7) .
Ni1 N3 2.090(6) .
Ni1 OW4 2.106(6) .
P1 O7 1.442(9) 5_766
P1 O7 1.442(9) .
P1 O6 1.542(7) 5_766
P1 O6 1.542(7) .
P1 O5 1.560(8) 5_766
P1 O5 1.560(8) .
P1 O8 1.563(8) .
P1 O8 1.563(8) 5_766
O1 V3 1.903(6) 5_766
O2 V3 1.905(6) 5_766
O3 V1 1.902(6) 5_766
O5 O7 1.656(12) 5_766
O5 V3 2.408(8) 5_766
O6 O7 1.661(11) .
O7 O5 1.656(12) 5_766
O7 O8 1.686(11) .
O11 V1 1.924(7) 5_766
C1 N1 1.322(11) .
C1 C2 1.376(14) .
C2 C3 1.348(19) .
C3 C4 1.398(19) .
C4 C11 1.399(13) .
C4 C5 1.43(2) .
C5 C6 1.37(2) .
C6 C7 1.440(19) .
C7 C8 1.38(2) .
C7 C12 1.398(14) .
C8 C9 1.38(2) .
C9 C10 1.425(14) .
C10 N2 1.302(12) .
C11 N1 1.346(12) .
C11 C12 1.428(14) .
C12 N2 1.377(12) .
C13 N3 1.301(10) .
C13 C14 1.412(12) .
C14 C15 1.358(14) .
C15 C16 1.416(13) .
C16 C17 1.416(13) .
C16 C23 1.419(11) .
C17 C18 1.351(15) .
C18 C19 1.407(14) .
C19 C20 1.383(14) .
C19 C24 1.412(11) .
C20 C21 1.348(15) .
C21 C22 1.396(13) .
C22 N4 1.312(10) .
C23 N3 1.353(9) .
C23 C24 1.421(11) .
C24 N4 1.362(10) .
N5 C25 1.33(3) .
N5 C29 1.41(3) .
N5 C27 1.43(3) .
C26 C25 1.357(18) .
C28 C27 1.47(3) .
C30 C29 1.52(5) .
